data_7035625
loop_
_publ_author_name
'Albert, Joan'
'Bosque, Ramon'
'Crespo, Margarita'
'Granell, Jaume'
'L\'opez, Concepci\'on'
'Mart\'in, Raquel'
'Gonz\'alez, Asensio'
'Jayaraman, Anusha'
'Quirante, Josefina'
'Calvis, Carme'
'Bad\'ia, Josefa'
'Baldom\`a, Laura'
'Font-Bardia, Merc\`e'
'Cascante, Marta'
'Messeguer, Ramon'

_publ_section_title
;
 Neutral and ionic platinum compounds containing a cyclometallated chiral
 primary amine: synthesis, antitumor activity, DNA interaction and
 topoisomerase I-cathepsin B inhibition.
;
_journal_issue 30
_journal_name_full 'Dalton transactions (Cambridge, England : 2003)'
_journal_page_first 13602
_journal_page_last 13614
_journal_paper_doi 10.1039/c5dt01713k
_journal_volume 44
_journal_year 2015
_chemical_absolute_configuration rm
_chemical_formula_moiety 'C24 H26 Cl2 N2 Pt'
_chemical_formula_sum 'C24 H26 Cl2 N2 Pt'
_chemical_formula_weight 608.46
_chemical_name_systematic
;
 ?
;
_space_group_crystal_system monoclinic
_space_group_IT_number 5
_space_group_name_Hall 'C 2y'
_space_group_name_H-M_alt 'C 1 2 1'
_symmetry_space_group_name_Hall 'C 2y'
_symmetry_space_group_name_H-M 'C 1 2 1'
_atom_sites_solution_hydrogens geom
_audit_creation_method SHELXL-97
_audit_update_record
;
2015-04-29 deposited with the CCDC.
2015-06-16 downloaded from the CCDC.
;
_cell_angle_alpha 90
_cell_angle_beta 102.512(2)
_cell_angle_gamma 90
_cell_formula_units_Z 4
_cell_length_a 35.2163(17)
_cell_length_b 6.7270(3)
_cell_length_c 9.5287(5)
_cell_measurement_reflns_used 9831
_cell_measurement_temperature 100(2)
_cell_measurement_theta_max 30.54
_cell_measurement_theta_min 2.37
_cell_volume 2203.74(19)
_computing_cell_refinement 'Bruker SAINT'
_computing_data_collection 'Bruker APEX2'
_computing_data_reduction 'Bruker SAINT'
_computing_molecular_graphics 'Bruker SHELXTL'
_computing_publication_material 'Bruker SHELXTL'
_computing_structure_refinement 'SHELXL-97 (Sheldrick 2008)'
_computing_structure_solution 'SHELXS-97 (Sheldrick 2008)'
_diffrn_ambient_temperature 100(2)
_diffrn_measured_fraction_theta_full 0.998
_diffrn_measured_fraction_theta_max 0.998
_diffrn_measurement_device_type 'D8 Venture'
_diffrn_measurement_method '\f and \w scans'
_diffrn_radiation_type MoK\a
_diffrn_radiation_wavelength 0.71073
_diffrn_reflns_av_R_equivalents 0.0251
_diffrn_reflns_av_unetI/netI 0.0351
_diffrn_reflns_laue_measured_fraction_full 0.998
_diffrn_reflns_laue_measured_fraction_max 0.998
_diffrn_reflns_limit_h_max 50
_diffrn_reflns_limit_h_min -50
_diffrn_reflns_limit_k_max 9
_diffrn_reflns_limit_k_min -9
_diffrn_reflns_limit_l_max 13
_diffrn_reflns_limit_l_min -13
_diffrn_reflns_number 24896
_diffrn_reflns_point_group_measured_fraction_full 0.970
_diffrn_reflns_point_group_measured_fraction_max 0.966
_diffrn_reflns_theta_full 25.242
_diffrn_reflns_theta_max 30.544
_diffrn_reflns_theta_min 2.252
_diffrn_source microfocus
_exptl_absorpt_coefficient_mu 6.623
_exptl_absorpt_correction_T_max 0.7461
_exptl_absorpt_correction_T_min 0.5090
_exptl_absorpt_correction_type multi-scan
_exptl_absorpt_process_details sadabs
_exptl_crystal_colour yellow
_exptl_crystal_density_diffrn 1.834
_exptl_crystal_description prism
_exptl_crystal_F_000 1184
_exptl_crystal_size_max 0.299
_exptl_crystal_size_mid 0.189
_exptl_crystal_size_min 0.102
_refine_diff_density_max 1.137
_refine_diff_density_min -1.065
_refine_diff_density_rms 0.114
_refine_ls_abs_structure_details
;
 Flack x determined using 2705 quotients [(I+)-(I-)]/[(I+)+(I-)]
 (Parsons and Flack (2004), Acta Cryst. A60, s61).
;
_refine_ls_abs_structure_Flack 0.019(3)
_refine_ls_extinction_method none
_refine_ls_goodness_of_fit_ref 1.049
_refine_ls_hydrogen_treatment constr
_refine_ls_matrix_type full
_refine_ls_number_parameters 264
_refine_ls_number_reflns 6539
_refine_ls_number_restraints 1
_refine_ls_restrained_S_all 1.049
_refine_ls_R_factor_all 0.0158
_refine_ls_R_factor_gt 0.0151
_refine_ls_shift/su_max 0.002
_refine_ls_shift/su_mean 0.000
_refine_ls_structure_factor_coef Fsqd
_refine_ls_weighting_details
;
 w=1/[\s^2^(Fo^2^)]
 where P=(Fo^2^+2Fc^2^)/3
;
_refine_ls_weighting_scheme calc
_refine_ls_wR_factor_gt 0.0346
_refine_ls_wR_factor_ref 0.0348
_reflns_Friedel_coverage 0.798
_reflns_friedel_fraction_full 0.936
_reflns_friedel_fraction_max 0.930
_reflns_number_gt 6377
_reflns_number_total 6539
_reflns_threshold_expression 'I > 2\s(I)'
_cod_data_source_file c5dt01713k2.cif
_cod_data_source_block mo_IAJTB14_0m_c
_cod_depositor_comments 'Adding full bibliography for 7035625.cif.'
_cod_database_code 7035625
_shelx_space_group_comment
;
The symmetry employed for this shelxl refinement is uniquely defined
by the following loop, which should always be used as a source of
symmetry information in preference to the above space-group names.
They are only intended as comments.
;

loop_
_space_group_symop_operation_xyz
'x, y, z'
'-x, y, -z'
'x+1/2, y+1/2, z'
'-x+1/2, y+1/2, -z'

loop_
_atom_site_label
_atom_site_type_symbol
_atom_site_fract_x
_atom_site_fract_y
_atom_site_fract_z
_atom_site_U_iso_or_equiv
_atom_site_adp_type
_atom_site_occupancy
_atom_site_site_symmetry_order
_atom_site_calc_flag
_atom_site_refinement_flags_posn
_atom_site_refinement_flags_adp
Pt01 Pt 0.00531(2) 0.37209(3) 0.83626(2) 0.00878(3) Uani 1 1 d . .
Cl1 Cl 0.04589(2) 0.64579(12) 0.86411(9) 0.01288(15) Uani 1 1 d . .
Cl2 Cl -0.03422(2) 0.09670(13) 0.80303(9) 0.01462(16) Uani 1 1 d . .
N1 N 0.05241(8) 0.1815(5) 0.8752(3) 0.0117(6) Uani 1 1 d . .
H1NA H 0.0690 0.2149 0.9701 0.014 Uiso 1 1 calc R U
H1NB H 0.0427 0.0444 0.8814 0.014 Uiso 1 1 calc R U
N2 N -0.04223(8) 0.5615(5) 0.7974(3) 0.0120(6) Uani 1 1 d . .
H2BB H -0.0556 0.5505 0.8783 0.014 Uiso 1 1 calc R U
H2NA H -0.0327 0.6998 0.7959 0.014 Uiso 1 1 calc R U
C1 C 0.14488(9) 0.1690(5) 0.9304(3) 0.0118(6) Uani 1 1 d . .
C2 C 0.14001(8) 0.3563(8) 0.9940(3) 0.0143(5) Uani 1 1 d . .
H2 H 0.1164 0.4273 0.9629 0.017 Uiso 1 1 calc R U
C3 C 0.16884(10) 0.4364(6) 1.0994(4) 0.0187(7) Uani 1 1 d . .
H3 H 0.1647 0.5603 1.1415 0.022 Uiso 1 1 calc R U
C4 C 0.20440(10) 0.3367(6) 1.1455(4) 0.0214(9) Uani 1 1 d . .
H4 H 0.2242 0.3934 1.2182 0.026 Uiso 1 1 calc R U
C5 C 0.21046(10) 0.1585(6) 1.0860(4) 0.0196(7) Uani 1 1 d . .
H5 H 0.2347 0.0928 1.1174 0.024 Uiso 1 1 calc R U
C6 C 0.18132(9) 0.0690(5) 0.9780(4) 0.0153(6) Uani 1 1 d . .
C7 C 0.18777(8) -0.1164(8) 0.9165(3) 0.0179(6) Uani 1 1 d . .
H7 H 0.2119 -0.1830 0.9481 0.022 Uiso 1 1 calc R U
C8 C 0.15940(10) -0.2001(5) 0.8116(4) 0.0191(7) Uani 1 1 d . .
H8 H 0.1639 -0.3247 0.7711 0.023 Uiso 1 1 calc R U
C9 C 0.12364(9) -0.1022(6) 0.7637(3) 0.0157(7) Uani 1 1 d . .
H9 H 0.1044 -0.1618 0.6905 0.019 Uiso 1 1 calc R U
C10 C 0.11581(9) 0.0786(5) 0.8205(3) 0.0114(6) Uani 1 1 d . .
C11 C 0.07737(9) 0.1848(5) 0.7647(3) 0.0111(6) Uani 1 1 d . .
H11 H 0.0833 0.3268 0.7472 0.013 Uiso 1 1 calc R U
C12 C 0.05270(9) 0.1025(5) 0.6264(3) 0.0156(6) Uani 1 1 d . .
H12A H 0.0296 0.1861 0.5955 0.023 Uiso 1 1 calc R U
H12B H 0.0446 -0.0335 0.6427 0.023 Uiso 1 1 calc R U
H12C H 0.0679 0.1018 0.5516 0.023 Uiso 1 1 calc R U
C13 C -0.07122(9) 0.5233(5) 0.6602(3) 0.0111(6) Uani 1 1 d . .
H13 H -0.0762 0.3769 0.6523 0.013 Uiso 1 1 calc R U
C14 C -0.10998(9) 0.6279(5) 0.6507(3) 0.0116(6) Uani 1 1 d . .
C15 C -0.11285(9) 0.8002(5) 0.7244(4) 0.0149(6) Uani 1 1 d . .
H15 H -0.0906 0.8479 0.7909 0.018 Uiso 1 1 calc R U
C16 C -0.14793(9) 0.9090(5) 0.7044(4) 0.0167(7) Uani 1 1 d . .
H16 H -0.1488 1.0296 0.7554 0.020 Uiso 1 1 calc R U
C17 C -0.18044(9) 0.8413(6) 0.6122(3) 0.0165(8) Uani 1 1 d . .
H17 H -0.2038 0.9168 0.5973 0.020 Uiso 1 1 calc R U
C18 C -0.17973(9) 0.6579(5) 0.5380(3) 0.0137(6) Uani 1 1 d . .
C19 C -0.21370(9) 0.5805(6) 0.4464(4) 0.0173(6) Uani 1 1 d . .
H19 H -0.2374 0.6527 0.4335 0.021 Uiso 1 1 calc R U
C20 C -0.21291(9) 0.4031(6) 0.3761(3) 0.0184(9) Uani 1 1 d . .
H20 H -0.2360 0.3527 0.3159 0.022 Uiso 1 1 calc R U
C21 C -0.17795(10) 0.2957(5) 0.3934(4) 0.0169(6) Uani 1 1 d . .
H21 H -0.1775 0.1729 0.3446 0.020 Uiso 1 1 calc R U
C22 C -0.14450(7) 0.3675(8) 0.4802(3) 0.0145(5) Uani 1 1 d . .
H22 H -0.1211 0.2937 0.4896 0.017 Uiso 1 1 calc R U
C23 C -0.14398(9) 0.5498(5) 0.5565(3) 0.0120(6) Uani 1 1 d . .
C24 C -0.05252(9) 0.5851(6) 0.5376(4) 0.0173(7) Uani 1 1 d . .
H24A H -0.0696 0.5486 0.4458 0.026 Uiso 1 1 calc R U
H24B H -0.0275 0.5173 0.5472 0.026 Uiso 1 1 calc R U
H24C H -0.0484 0.7292 0.5408 0.026 Uiso 1 1 calc R U

loop_
_atom_site_aniso_label
_atom_site_aniso_U_11
_atom_site_aniso_U_22
_atom_site_aniso_U_33
_atom_site_aniso_U_23
_atom_site_aniso_U_13
_atom_site_aniso_U_12
Pt01 0.00719(5) 0.00893(5) 0.00988(5) 0.00028(6) 0.00107(3) 0.00027(6)
Cl1 0.0113(3) 0.0104(4) 0.0168(4) 0.0007(3) 0.0028(3) -0.0011(3)
Cl2 0.0126(4) 0.0111(4) 0.0196(4) -0.0002(3) 0.0022(3) -0.0023(3)
N1 0.0081(13) 0.0177(16) 0.0096(12) 0.0041(11) 0.0025(10) 0.0047(11)
N2 0.0109(14) 0.0156(15) 0.0095(12) 0.0014(12) 0.0023(10) 0.0054(12)
C1 0.0094(13) 0.0131(14) 0.0134(13) 0.0025(11) 0.0040(11) 0.0007(11)
C2 0.0121(11) 0.0148(15) 0.0158(11) 0.0001(17) 0.0028(9) 0.0011(17)
C3 0.0204(17) 0.0185(15) 0.0169(15) -0.0017(12) 0.0035(13) -0.0029(13)
C4 0.0170(14) 0.026(3) 0.0184(14) 0.0023(14) -0.0016(11) -0.0038(15)
C5 0.0111(14) 0.0260(18) 0.0202(16) 0.0074(14) -0.0001(12) 0.0017(13)
C6 0.0117(14) 0.0175(16) 0.0172(15) 0.0035(13) 0.0046(12) 0.0006(12)
C7 0.0143(12) 0.0174(17) 0.0236(13) 0.0059(18) 0.0074(10) 0.0068(17)
C8 0.0213(17) 0.0149(14) 0.0240(17) 0.0005(13) 0.0114(14) 0.0052(13)
C9 0.0164(13) 0.015(2) 0.0171(13) -0.0014(12) 0.0060(10) -0.0004(13)
C10 0.0099(13) 0.0116(14) 0.0133(14) 0.0006(11) 0.0044(11) 0.0006(11)
C11 0.0103(13) 0.0124(14) 0.0111(13) 0.0004(11) 0.0033(11) -0.0002(11)
C12 0.0164(15) 0.0188(16) 0.0115(14) -0.0026(12) 0.0029(12) -0.0011(13)
C13 0.0076(13) 0.0134(15) 0.0118(14) -0.0007(11) 0.0011(11) 0.0003(11)
C14 0.0094(13) 0.0126(15) 0.0135(13) 0.0029(11) 0.0035(11) 0.0011(11)
C15 0.0110(14) 0.0140(13) 0.0199(15) -0.0007(12) 0.0042(12) -0.0019(11)
C16 0.0178(14) 0.011(2) 0.0231(15) -0.0015(11) 0.0088(12) 0.0020(11)
C17 0.0116(12) 0.016(2) 0.0229(14) 0.0027(14) 0.0067(10) 0.0039(13)
C18 0.0099(14) 0.0176(16) 0.0138(14) 0.0038(12) 0.0032(11) 0.0000(12)
C19 0.0074(13) 0.0242(18) 0.0197(16) 0.0035(14) 0.0016(12) 0.0013(13)
C20 0.0126(13) 0.026(3) 0.0153(13) 0.0013(13) -0.0001(10) -0.0019(13)
C21 0.0148(15) 0.0200(15) 0.0158(15) -0.0023(12) 0.0033(12) -0.0020(12)
C22 0.0110(11) 0.0171(12) 0.0150(11) 0.001(2) 0.0019(9) 0.002(2)
C23 0.0104(14) 0.0136(15) 0.0126(14) 0.0024(11) 0.0036(11) 0.0009(11)
C24 0.0140(15) 0.0233(18) 0.0162(15) 0.0036(13) 0.0065(12) 0.0057(14)

loop_
_atom_type_symbol
_atom_type_description
_atom_type_scat_dispersion_real
_atom_type_scat_dispersion_imag
_atom_type_scat_source
C C 0.0033 0.0016 'International Tables Vol C Tables 4.2.6.8 and 6.1.1.4'
H H 0.0000 0.0000 'International Tables Vol C Tables 4.2.6.8 and 6.1.1.4'
N N 0.0061 0.0033 'International Tables Vol C Tables 4.2.6.8 and 6.1.1.4'
Cl Cl 0.1484 0.1585 'International Tables Vol C Tables 4.2.6.8 and 6.1.1.4'
Pt Pt -1.7033 8.3905 'International Tables Vol C Tables 4.2.6.8 and 6.1.1.4'

loop_
_geom_angle_atom_site_label_1
_geom_angle_atom_site_label_2
_geom_angle_atom_site_label_3
_geom_angle
_geom_angle_site_symmetry_3
N1 Pt01 N2 179.55(15) .
N1 Pt01 Cl2 87.90(9) .
N2 Pt01 Cl2 91.67(11) .
N1 Pt01 Cl1 91.22(10) .
N2 Pt01 Cl1 89.22(9) .
Cl2 Pt01 Cl1 178.28(3) .
N1 Pt01 Pt01 94.77(7) 2_557
N2 Pt01 Pt01 85.09(7) 2_557
Cl2 Pt01 Pt01 86.53(2) 2_557
Cl1 Pt01 Pt01 95.02(2) 2_557
C11 N1 Pt01 115.6(2) .
C11 N1 H1NA 108.4 .
Pt01 N1 H1NA 108.4 .
C11 N1 H1NB 108.4 .
Pt01 N1 H1NB 108.4 .
H1NA N1 H1NB 107.4 .
C13 N2 Pt01 115.0(2) .
C13 N2 H2BB 108.5 .
Pt01 N2 H2BB 108.5 .
C13 N2 H2NA 108.5 .
Pt01 N2 H2NA 108.5 .
H2BB N2 H2NA 107.5 .
C2 C1 C10 123.6(3) .
C2 C1 C6 117.6(3) .
C10 C1 C6 118.8(3) .
C3 C2 C1 121.3(3) .
C3 C2 H2 119.4 .
C1 C2 H2 119.4 .
C2 C3 C4 120.6(4) .
C2 C3 H3 119.7 .
C4 C3 H3 119.7 .
C5 C4 C3 120.0(3) .
C5 C4 H4 120.0 .
C3 C4 H4 120.0 .
C4 C5 C6 121.4(3) .
C4 C5 H5 119.3 .
C6 C5 H5 119.3 .
C7 C6 C5 121.1(3) .
C7 C6 C1 119.7(3) .
C5 C6 C1 119.2(3) .
C8 C7 C6 120.4(3) .
C8 C7 H7 119.8 .
C6 C7 H7 119.8 .
C7 C8 C9 120.2(4) .
C7 C8 H8 119.9 .
C9 C8 H8 119.9 .
C10 C9 C8 121.7(3) .
C10 C9 H9 119.2 .
C8 C9 H9 119.2 .
C9 C10 C1 119.2(3) .
C9 C10 C11 120.9(3) .
C1 C10 C11 119.8(3) .
N1 C11 C12 106.9(2) .
N1 C11 C10 111.0(2) .
C12 C11 C10 115.5(3) .
N1 C11 H11 107.7 .
C12 C11 H11 107.7 .
C10 C11 H11 107.7 .
C11 C12 H12A 109.5 .
C11 C12 H12B 109.5 .
H12A C12 H12B 109.5 .
C11 C12 H12C 109.5 .
H12A C12 H12C 109.5 .
H12B C12 H12C 109.5 .
N2 C13 C24 107.3(3) .
N2 C13 C14 113.9(2) .
C24 C13 C14 111.2(3) .
N2 C13 H13 108.1 .
C24 C13 H13 108.1 .
C14 C13 H13 108.1 .
C15 C14 C23 119.2(3) .
C15 C14 C13 121.7(3) .
C23 C14 C13 119.0(3) .
C14 C15 C16 121.9(3) .
C14 C15 H15 119.1 .
C16 C15 H15 119.1 .
C17 C16 C15 120.2(3) .
C17 C16 H16 119.9 .
C15 C16 H16 119.9 .
C16 C17 C18 120.5(3) .
C16 C17 H17 119.8 .
C18 C17 H17 119.8 .
C19 C18 C17 121.3(3) .
C19 C18 C23 119.5(3) .
C17 C18 C23 119.2(3) .
C20 C19 C18 121.1(3) .
C20 C19 H19 119.5 .
C18 C19 H19 119.5 .
C19 C20 C21 120.0(3) .
C19 C20 H20 120.0 .
C21 C20 H20 120.0 .
C22 C21 C20 120.3(4) .
C22 C21 H21 119.8 .
C20 C21 H21 119.8 .
C21 C22 C23 121.7(3) .
C21 C22 H22 119.1 .
C23 C22 H22 119.1 .
C22 C23 C18 117.4(3) .
C22 C23 C14 123.6(3) .
C18 C23 C14 119.0(3) .
C13 C24 H24A 109.5 .
C13 C24 H24B 109.5 .
H24A C24 H24B 109.5 .
C13 C24 H24C 109.5 .
H24A C24 H24C 109.5 .
H24B C24 H24C 109.5 .

loop_
_geom_bond_atom_site_label_1
_geom_bond_atom_site_label_2
_geom_bond_distance
_geom_bond_site_symmetry_2
Pt01 N1 2.065(3) .
Pt01 N2 2.072(3) .
Pt01 Cl2 2.2977(9) .
Pt01 Cl1 2.3106(8) .
Pt01 Pt01 3.2223(2) 2_557
N1 C11 1.511(4) .
N1 H1NA 0.9900 .
N1 H1NB 0.9900 .
N2 C13 1.496(4) .
N2 H2BB 0.9900 .
N2 H2NA 0.9900 .
C1 C2 1.425(6) .
C1 C10 1.432(4) .
C1 C6 1.432(4) .
C2 C3 1.374(5) .
C2 H2 0.9500 .
C3 C4 1.404(5) .
C3 H3 0.9500 .
C4 C5 1.362(6) .
C4 H4 0.9500 .
C5 C6 1.421(5) .
C5 H5 0.9500 .
C6 C7 1.417(6) .
C7 C8 1.372(5) .
C7 H7 0.9500 .
C8 C9 1.407(5) .
C8 H8 0.9500 .
C9 C10 1.383(5) .
C9 H9 0.9500 .
C10 C11 1.521(4) .
C11 C12 1.517(4) .
C11 H11 1.0000 .
C12 H12A 0.9800 .
C12 H12B 0.9800 .
C12 H12C 0.9800 .
C13 C24 1.518(4) .
C13 C14 1.521(4) .
C13 H13 1.0000 .
C14 C15 1.370(5) .
C14 C23 1.432(4) .
C15 C16 1.413(5) .
C15 H15 0.9500 .
C16 C17 1.361(5) .
C16 H16 0.9500 .
C17 C18 1.425(5) .
C17 H17 0.9500 .
C18 C19 1.418(4) .
C18 C23 1.431(4) .
C19 C20 1.372(5) .
C19 H19 0.9500 .
C20 C21 1.406(5) .
C20 H20 0.9500 .
C21 C22 1.372(5) .
C21 H21 0.9500 .
C22 C23 1.424(6) .
C22 H22 0.9500 .
C24 H24A 0.9800 .
C24 H24B 0.9800 .
C24 H24C 0.9800 .
